data_4101467
loop_
_publ_author_name
'Christmann, Ute'
'Pantazis, Dimitrios A'
'Benet-Buchholz, Jordi'
'McGrady, John E'
'Maseras, Feliu'
'Vilar, Ram\'on'

_publ_contact_author
;
    Dr. Benet-Buchholz, Jordi
    Institut Catal\`a d'Investigaci\'o Qu\'imica (ICIQ)    
    X-ray Diffraction Unit
    Avgda. Pa\=isos Catalans 16
    E-43007 Tarragona, Spain
;
_publ_section_title
;
 Experimental and theoretical investigations of new dinuclear palladium
 complexes as precatalysts for the amination of aryl chlorides.
;
_journal_issue 19
_journal_name_full 'Journal of the American Chemical Society'
_journal_page_first 6376
_journal_page_last 6390
_journal_paper_doi 10.1021/ja057825z
_journal_volume 128
_journal_year 2006
_chemical_absolute_configuration unk
_chemical_formula_sum 'C22 H32 Cl2 N P Pd2'
_chemical_formula_weight 625.16
_chemical_name_systematic
;

 ?

;
_space_group_IT_number 9
_symmetry_cell_setting monoclinic
_symmetry_space_group_name_Hall 'C -2yc'
_symmetry_space_group_name_H-M 'C 1 c 1'
_atom_sites_solution_hydrogens geom
_atom_sites_solution_primary direct
_atom_sites_solution_secondary difmap
_audit_creation_method SHELXL-97
_cell_angle_alpha 90.00
_cell_angle_beta 109.683(2)
_cell_angle_gamma 90.00
_cell_formula_units_Z 4
_cell_length_a 18.9087(17)
_cell_length_b 11.3204(11)
_cell_length_c 11.4261(10)
_cell_measurement_reflns_used 7933
_cell_measurement_temperature 100(2)
_cell_measurement_theta_max 39.33
_cell_measurement_theta_min 3.71
_cell_volume 2302.9(4)
_computing_cell_refinement 'Bruker-Nonius Apex v1.0-22 2002'
_computing_data_collection 'Bruker-Nonius Apex v1.0-22 2002'
_computing_data_reduction 'SAINT+ Version 7.06A Bruker-Nonius, 2004'
_computing_molecular_graphics 'Shelxtl Version 6.12 (Sheldrick, 2001)'
_computing_publication_material 'Shelxtl Version 6.12 (Sheldrick, 2001)'
_computing_structure_refinement 'Shelxtl Version 6.12 (Sheldrick, 2001)'
_computing_structure_solution 'Shelxtl Version 6.12 (Sheldrick, 2001)'
_diffrn_ambient_temperature 100(2)
_diffrn_detector_area_resol_mean 512
_diffrn_detector_type '4K CCD area detector APEX II'
_diffrn_measured_fraction_theta_full 0.968
_diffrn_measured_fraction_theta_max 0.968
_diffrn_measurement_device_type 'Kappa 4-axis goniometer bruker-nonius'
_diffrn_measurement_method
;
 Fullsphere data collection, phi and omega scans
;
_diffrn_radiation_monochromator 'Multilayer Montel 200 mirrors'
_diffrn_radiation_type MoK\a
_diffrn_radiation_wavelength 0.71073
_diffrn_reflns_av_R_equivalents 0.0304
_diffrn_reflns_av_sigmaI/netI 0.0355
_diffrn_reflns_limit_h_max 33
_diffrn_reflns_limit_h_min -17
_diffrn_reflns_limit_k_max 20
_diffrn_reflns_limit_k_min -19
_diffrn_reflns_limit_l_max 15
_diffrn_reflns_limit_l_min -20
_diffrn_reflns_number 21580
_diffrn_reflns_theta_full 39.52
_diffrn_reflns_theta_max 39.52
_diffrn_reflns_theta_min 3.71
_diffrn_source 'rotating anode X-ray tube'
_diffrn_source_current 90
_diffrn_source_power 50
_diffrn_source_size '3 mm x 0.3 mm fine focus'
_diffrn_source_type 'Bruker-Nonius FR 591'
_exptl_absorpt_coefficient_mu 1.872
_exptl_absorpt_correction_T_max 1.0000
_exptl_absorpt_correction_T_min 0.8170
_exptl_absorpt_correction_type empirical
_exptl_absorpt_process_details
; 
 SADABS Version 2.1 2003 Bruker-Nonius
 Blessing, Acta Cryst. (1995) A51 33-38
;
_exptl_crystal_colour black
_exptl_crystal_density_diffrn 1.803
_exptl_crystal_density_method 'not measured'
_exptl_crystal_description block
_exptl_crystal_F_000 1248
_exptl_crystal_size_max 0.05
_exptl_crystal_size_mid 0.02
_exptl_crystal_size_min 0.02
_refine_diff_density_max 2.677
_refine_diff_density_min -1.426
_refine_diff_density_rms 0.124
_refine_ls_abs_structure_details 'Flack H D (1983), Acta Cryst. A39, 876-881'
_refine_ls_abs_structure_Flack 0.02(2)
_refine_ls_extinction_method none
_refine_ls_goodness_of_fit_ref 1.121
_refine_ls_hydrogen_treatment noref
_refine_ls_matrix_type full
_refine_ls_number_parameters 323
_refine_ls_number_reflns 8469
_refine_ls_number_restraints 2
_refine_ls_restrained_S_all 1.121
_refine_ls_R_factor_all 0.0356
_refine_ls_R_factor_gt 0.0333
_refine_ls_shift/su_max 0.001
_refine_ls_shift/su_mean 0.000
_refine_ls_structure_factor_coef Fsqd
_refine_ls_weighting_details 'calc w=1/[\s^2^(Fo^2^)+(0.0286P)^2^+4.1849P] where P=(Fo^2^+2Fc^2^)/3'
_refine_ls_weighting_scheme calc
_refine_ls_wR_factor_gt 0.0801
_refine_ls_wR_factor_ref 0.0827
_reflns_number_gt 8099
_reflns_number_total 8469
_reflns_threshold_expression >2sigma(I)
_cod_data_source_file ja057825zsi20060213_113623.cif
_cod_data_source_block uc206cc
_cod_depositor_comments
;
The following automatic conversions were performed:
'_symmetry_cell_setting' value 'Monoclinic' changed to 'monoclinic'
according to '/home/saulius/struct/CIF-dictionaries/cif_core.dic'
dictionary named 'cif_core.dic' version 2.4.1 from 2010-06-29.

Automatic conversion script
Id: cif_fix_enum 1527 2010-12-29 10:47:43Z saulius 
;
_cod_original_sg_symbol_H-M Cc
_cod_database_code 4101467

loop_
_symmetry_equiv_pos_as_xyz
'x, y, z'
'x, -y, z+1/2'
'x+1/2, y+1/2, z'
'x+1/2, -y+1/2, z+1/2'

loop_
_atom_site_label
_atom_site_type_symbol
_atom_site_fract_x
_atom_site_fract_y
_atom_site_fract_z
_atom_site_U_iso_or_equiv
_atom_site_adp_type
_atom_site_occupancy
_atom_site_symmetry_multiplicity
_atom_site_calc_flag
_atom_site_refinement_flags
_atom_site_disorder_assembly
_atom_site_disorder_group
Pd1 Pd 0.320753(12) 0.20620(3) 0.312429(18) 0.02684(5) Uani 1 1 d . . .
Cl1 Cl 0.23191(6) 0.18540(10) 0.41788(9) 0.0381(2) Uani 1 1 d . . .
P1 P 0.52796(4) 0.24744(6) 0.16279(6) 0.01408(10) Uani 1 1 d . A .
C1 C 0.48617(16) 0.2437(2) -0.0063(2) 0.0175(4) Uani 1 1 d . . .
N1 N 0.34571(19) 0.4316(2) 0.0239(2) 0.0269(5) Uani 1 1 d . . .
Pd2 Pd 0.427130(9) 0.22847(3) 0.226187(11) 0.02289(4) Uani 1 1 d . . .
Cl2 Cl 0.45197(4) 0.23074(8) 0.44191(6) 0.02740(14) Uani 1 1 d . . .
C2 C 0.40964(17) 0.2136(2) -0.0502(2) 0.0198(4) Uani 1 1 d . . .
C3 C 0.3755(2) 0.1849(3) -0.1765(3) 0.0299(6) Uani 1 1 d . . .
H3A H 0.3250 0.1576 -0.2056 0.036 Uiso 1 1 calc R . .
C4 C 0.4146(3) 0.1959(3) -0.2586(3) 0.0360(8) Uani 1 1 d . . .
H4A H 0.3906 0.1778 -0.3441 0.043 Uiso 1 1 calc R . .
C5 C 0.4887(3) 0.2335(3) -0.2166(3) 0.0376(9) Uani 1 1 d . . .
H5A H 0.5147 0.2446 -0.2739 0.045 Uiso 1 1 calc R . .
C6 C 0.5251(2) 0.2549(3) -0.0905(3) 0.0251(5) Uani 1 1 d . . .
H6A H 0.5766 0.2772 -0.0615 0.030 Uiso 1 1 calc R . .
C7 C 0.36336(15) 0.2133(2) 0.0330(2) 0.0191(4) Uani 1 1 d . . .
C8 C 0.33226(18) 0.1013(3) 0.0526(4) 0.0316(7) Uani 1 1 d . . .
H8A H 0.3507 0.0274 0.0245 0.038 Uiso 1 1 calc R . .
C9 C 0.2748(2) 0.0934(4) 0.1002(5) 0.0421(10) Uani 1 1 d . . .
H9A H 0.2480 0.0164 0.0948 0.051 Uiso 1 1 calc R . .
C10 C 0.24254(18) 0.1979(3) 0.1317(3) 0.0288(6) Uani 1 1 d . . .
H10A H 0.1883 0.1940 0.1238 0.035 Uiso 1 1 calc R . .
C11 C 0.2703(2) 0.3093(3) 0.1106(3) 0.0293(6) Uani 1 1 d . . .
H11A H 0.2375 0.3795 0.1068 0.035 Uiso 1 1 calc R . .
C12 C 0.32678(18) 0.3210(3) 0.0555(2) 0.0232(5) Uani 1 1 d . . .
C13 C 0.3465(2) 0.4583(3) -0.0995(2) 0.0265(5) Uani 1 1 d . . .
H13A H 0.3398 0.3852 -0.1480 0.040 Uiso 1 1 calc R . .
H13B H 0.3947 0.4946 -0.0935 0.040 Uiso 1 1 calc R . .
H13C H 0.3056 0.5131 -0.1406 0.040 Uiso 1 1 calc R . .
C14 C 0.3278(4) 0.5343(3) 0.0837(4) 0.0580(15) Uani 1 1 d . . .
H14A H 0.3403 0.5187 0.1728 0.087 Uiso 1 1 calc R . .
H14B H 0.2741 0.5516 0.0470 0.087 Uiso 1 1 calc R . .
H14C H 0.3569 0.6021 0.0719 0.087 Uiso 1 1 calc R . .
C15 C 0.58206(16) 0.3872(2) 0.2137(2) 0.0223(4) Uani 1 1 d . . .
C16 C 0.5447(4) 0.4879(4) 0.1161(5) 0.0286(11) Uani 0.574(7) 1 d P A 1
H16A H 0.5734 0.5612 0.1408 0.043 Uiso 0.574(7) 1 calc PR A 1
H16B H 0.4929 0.5009 0.1134 0.043 Uiso 0.574(7) 1 calc PR A 1
H16C H 0.5446 0.4640 0.0336 0.043 Uiso 0.574(7) 1 calc PR A 1
C17 C 0.5834(3) 0.4275(5) 0.3383(4) 0.0232(9) Uani 0.574(7) 1 d P A 1
H17A H 0.6120 0.5012 0.3600 0.035 Uiso 0.574(7) 1 calc PR A 1
H17B H 0.6071 0.3669 0.4003 0.035 Uiso 0.574(7) 1 calc PR A 1
H17C H 0.5319 0.4410 0.3366 0.035 Uiso 0.574(7) 1 calc PR A 1
C18 C 0.6663(3) 0.3844(5) 0.2155(6) 0.0275(11) Uani 0.574(7) 1 d P A 1
H18A H 0.6912 0.4588 0.2497 0.041 Uiso 0.574(7) 1 calc PR A 1
H18B H 0.6668 0.3741 0.1306 0.041 Uiso 0.574(7) 1 calc PR A 1
H18C H 0.6930 0.3185 0.2674 0.041 Uiso 0.574(7) 1 calc PR A 1
C16' C 0.5188(4) 0.4751(6) 0.2137(6) 0.0253(13) Uani 0.426(7) 1 d P A 2
H16D H 0.5410 0.5516 0.2465 0.038 Uiso 0.426(7) 1 calc PR A 2
H16E H 0.4913 0.4438 0.2660 0.038 Uiso 0.426(7) 1 calc PR A 2
H16F H 0.4841 0.4853 0.1285 0.038 Uiso 0.426(7) 1 calc PR A 2
C17' C 0.6270(4) 0.3652(6) 0.3571(6) 0.0232(12) Uani 0.426(7) 1 d P A 2
H17D H 0.6461 0.4406 0.3975 0.035 Uiso 0.426(7) 1 calc PR A 2
H17E H 0.6692 0.3117 0.3655 0.035 Uiso 0.426(7) 1 calc PR A 2
H17F H 0.5934 0.3297 0.3965 0.035 Uiso 0.426(7) 1 calc PR A 2
C18' C 0.6267(5) 0.4238(6) 0.1455(7) 0.0264(14) Uani 0.426(7) 1 d P A 2
H18D H 0.6570 0.4919 0.1865 0.040 Uiso 0.426(7) 1 calc PR A 2
H18E H 0.5946 0.4462 0.0616 0.040 Uiso 0.426(7) 1 calc PR A 2
H18F H 0.6599 0.3591 0.1404 0.040 Uiso 0.426(7) 1 calc PR A 2
C19 C 0.58834(17) 0.1124(3) 0.2028(3) 0.0283(6) Uani 1 1 d . . .
C20 C 0.5416(4) 0.0106(5) 0.1009(7) 0.0241(14) Uani 0.437(10) 1 d P A 1
H20A H 0.5709 -0.0627 0.1153 0.036 Uiso 0.437(10) 1 calc PR A 1
H20B H 0.5336 0.0389 0.0163 0.036 Uiso 0.437(10) 1 calc PR A 1
H20C H 0.4930 -0.0042 0.1112 0.036 Uiso 0.437(10) 1 calc PR A 1
C21 C 0.6037(4) 0.0648(6) 0.3227(6) 0.0255(14) Uani 0.437(10) 1 d P A 1
H21A H 0.6328 -0.0082 0.3303 0.038 Uiso 0.437(10) 1 calc PR A 1
H21B H 0.5563 0.0474 0.3365 0.038 Uiso 0.437(10) 1 calc PR A 1
H21C H 0.6326 0.1220 0.3848 0.038 Uiso 0.437(10) 1 calc PR A 1
C22 C 0.6469(6) 0.0920(8) 0.1511(8) 0.0200(14) Uani 0.437(10) 1 d P A 1
H22A H 0.6757 0.0219 0.1898 0.030 Uiso 0.437(10) 1 calc PR A 1
H22B H 0.6803 0.1607 0.1670 0.030 Uiso 0.437(10) 1 calc PR A 1
H22C H 0.6245 0.0794 0.0613 0.030 Uiso 0.437(10) 1 calc PR A 1
C20' C 0.5342(4) 0.0111(5) 0.1829(8) 0.0363(16) Uani 0.563(10) 1 d P A 2
H20D H 0.5623 -0.0627 0.2086 0.054 Uiso 0.563(10) 1 calc PR A 2
H20E H 0.5037 0.0064 0.0946 0.054 Uiso 0.563(10) 1 calc PR A 2
H20F H 0.5014 0.0236 0.2324 0.054 Uiso 0.563(10) 1 calc PR A 2
C21' C 0.6286(4) 0.1195(6) 0.3552(5) 0.0290(13) Uani 0.563(10) 1 d P A 2
H21D H 0.6576 0.0473 0.3852 0.043 Uiso 0.563(10) 1 calc PR A 2
H21E H 0.5898 0.1274 0.3941 0.043 Uiso 0.563(10) 1 calc PR A 2
H21F H 0.6622 0.1880 0.3768 0.043 Uiso 0.563(10) 1 calc PR A 2
C22' C 0.6566(6) 0.1249(7) 0.1563(11) 0.036(2) Uani 0.563(10) 1 d P A 2
H22D H 0.6822 0.0486 0.1636 0.054 Uiso 0.563(10) 1 calc PR A 2
H22E H 0.6917 0.1838 0.2070 0.054 Uiso 0.563(10) 1 calc PR A 2
H22F H 0.6389 0.1502 0.0692 0.054 Uiso 0.563(10) 1 calc PR A 2

loop_
_atom_site_aniso_label
_atom_site_aniso_U_11
_atom_site_aniso_U_22
_atom_site_aniso_U_33
_atom_site_aniso_U_23
_atom_site_aniso_U_13
_atom_site_aniso_U_12
Pd1 0.01673(9) 0.04859(13) 0.01841(9) -0.00902(9) 0.01016(7) -0.00533(9)
Cl1 0.0339(4) 0.0572(5) 0.0326(4) -0.0067(4) 0.0236(3) -0.0182(4)
P1 0.0159(2) 0.0158(2) 0.0126(2) 0.00048(18) 0.00758(19) 0.00087(19)
C1 0.0241(11) 0.0176(9) 0.0130(8) -0.0023(6) 0.0093(7) -0.0037(8)
N1 0.0470(15) 0.0217(9) 0.0146(8) -0.0016(7) 0.0139(9) -0.0059(10)
Pd2 0.01288(7) 0.04650(11) 0.01030(7) -0.00210(8) 0.00524(5) 0.00079(8)
Cl2 0.0219(3) 0.0496(4) 0.0113(2) -0.0002(2) 0.00625(19) -0.0010(3)
C2 0.0283(12) 0.0190(9) 0.0121(8) -0.0014(7) 0.0068(8) -0.0066(8)
C3 0.0438(18) 0.0307(13) 0.0135(10) -0.0047(9) 0.0074(10) -0.0132(13)
C4 0.061(2) 0.0341(15) 0.0137(10) -0.0064(9) 0.0137(12) -0.0160(16)
C5 0.067(3) 0.0351(15) 0.0198(12) -0.0090(10) 0.0265(15) -0.0184(16)
C6 0.0372(15) 0.0269(12) 0.0174(10) -0.0048(8) 0.0175(10) -0.0113(11)
C7 0.0175(10) 0.0246(10) 0.0137(8) 0.0002(7) 0.0032(7) -0.0064(8)
C8 0.0214(12) 0.0247(12) 0.0494(19) 0.0152(12) 0.0127(12) -0.0020(10)
C9 0.0221(13) 0.0382(18) 0.067(3) 0.0221(18) 0.0162(15) -0.0061(12)
C10 0.0176(11) 0.0442(17) 0.0227(12) 0.0086(11) 0.0041(9) -0.0083(11)
C11 0.0336(15) 0.0389(15) 0.0211(11) -0.0073(10) 0.0165(11) -0.0104(12)
C12 0.0322(13) 0.0249(11) 0.0142(9) -0.0032(8) 0.0100(9) -0.0109(10)
C13 0.0357(15) 0.0290(12) 0.0164(9) 0.0049(9) 0.0108(9) 0.0019(11)
C14 0.127(5) 0.0247(15) 0.043(2) -0.0121(14) 0.056(3) -0.015(2)
C15 0.0224(11) 0.0208(10) 0.0208(10) -0.0073(8) 0.0034(8) -0.0004(8)
C16 0.038(3) 0.0153(17) 0.031(2) 0.0012(15) 0.008(2) -0.0019(17)
C17 0.025(2) 0.027(2) 0.0201(18) -0.0106(15) 0.0114(15) -0.0064(17)
C18 0.022(2) 0.028(2) 0.038(3) -0.0135(19) 0.0188(19) -0.0119(17)
C16' 0.029(3) 0.017(2) 0.027(3) -0.007(2) 0.006(2) 0.002(2)
C17' 0.022(3) 0.026(3) 0.017(2) -0.0035(19) 0.0010(19) -0.006(2)
C18' 0.034(4) 0.021(3) 0.029(3) -0.005(2) 0.017(3) -0.013(2)
C19 0.0186(11) 0.0202(11) 0.0455(17) 0.0097(10) 0.0100(11) 0.0031(9)
C20 0.032(3) 0.013(2) 0.030(3) -0.0020(19) 0.013(2) -0.001(2)
C21 0.030(3) 0.021(3) 0.021(3) 0.004(2) 0.004(2) 0.001(2)
C22 0.026(3) 0.011(3) 0.026(3) 0.000(3) 0.013(2) 0.009(3)
C20' 0.030(3) 0.018(2) 0.061(4) 0.001(2) 0.015(3) -0.0009(19)
C21' 0.030(3) 0.033(3) 0.023(2) 0.011(2) 0.0080(19) 0.011(2)
C22' 0.041(4) 0.011(3) 0.068(5) 0.011(3) 0.033(4) 0.006(3)

loop_
_atom_type_symbol
_atom_type_description
_atom_type_scat_dispersion_real
_atom_type_scat_dispersion_imag
_atom_type_scat_source
C C 0.0033 0.0016 'International Tables Vol C Tables 4.2.6.8 and 6.1.1.4'
H H 0.0000 0.0000 'International Tables Vol C Tables 4.2.6.8 and 6.1.1.4'
P P 0.1023 0.0942 'International Tables Vol C Tables 4.2.6.8 and 6.1.1.4'
Cl Cl 0.1484 0.1585 'International Tables Vol C Tables 4.2.6.8 and 6.1.1.4'
Pd Pd -0.9988 1.0072 'International Tables Vol C Tables 4.2.6.8 and 6.1.1.4'
N N 0.0061 0.0033 'International Tables Vol C Tables 4.2.6.8 and 6.1.1.4'

loop_
_geom_angle_atom_site_label_1
_geom_angle_atom_site_label_2
_geom_angle_atom_site_label_3
_geom_angle
C10 Pd1 Cl1 96.31(9)
C10 Pd1 Cl2 146.90(9)
Cl1 Pd1 Cl2 116.76(3)
C10 Pd1 C11 34.93(12)
Cl1 Pd1 C11 113.66(9)
Cl2 Pd1 C11 120.43(8)
C10 Pd1 Pd2 90.59(9)
Cl1 Pd1 Pd2 173.09(3)
Cl2 Pd1 Pd2 56.344(18)
C11 Pd1 Pd2 72.41(8)
C10 Pd1 C9 33.09(14)
Cl1 Pd1 C9 110.45(8)
Cl2 Pd1 C9 124.76(9)
C11 Pd1 C9 57.49(11)
Pd2 Pd1 C9 75.36(8)
C1 P1 C15 110.24(12)
C1 P1 C19 104.52(14)
C15 P1 C19 113.01(13)
C1 P1 Pd2 103.02(9)
C15 P1 Pd2 114.35(10)
C19 P1 Pd2 110.76(10)
C6 C1 C2 119.6(2)
C6 C1 P1 125.8(2)
C2 C1 P1 114.22(18)
C12 N1 C14 118.8(3)
C12 N1 C13 122.1(2)
C14 N1 C13 112.0(3)
C7 Pd2 P1 85.42(8)
C7 Pd2 Cl2 158.28(8)
P1 Pd2 Cl2 116.23(3)
C7 Pd2 C12 36.47(10)
P1 Pd2 C12 102.38(7)
Cl2 Pd2 C12 131.14(7)
C7 Pd2 Pd1 98.52(8)
P1 Pd2 Pd1 176.007(18)
Cl2 Pd2 Pd1 59.81(2)
C12 Pd2 Pd1 81.29(7)
C7 Pd2 C8 33.59(10)
P1 Pd2 C8 104.23(8)
Cl2 Pd2 C8 130.26(8)
C12 Pd2 C8 58.78(9)
Pd1 Pd2 C8 78.96(8)
Pd2 Cl2 Pd1 63.847(18)
C1 C2 C3 119.0(3)
C1 C2 C7 121.8(2)
C3 C2 C7 119.2(3)
C4 C3 C2 120.6(3)
C3 C4 C5 120.1(3)
C4 C5 C6 120.1(3)
C5 C6 C1 120.3(3)
C8 C7 C12 117.5(3)
C8 C7 C2 117.1(3)
C12 C7 C2 121.5(2)
C8 C7 Pd2 91.6(2)
C12 C7 Pd2 83.55(15)
C2 C7 Pd2 114.20(18)
C9 C8 C7 122.4(3)
C9 C8 Pd2 99.7(3)
C7 C8 Pd2 54.79(16)
C8 C9 C10 120.4(3)
C8 C9 Pd1 106.0(3)
C10 C9 Pd1 53.2(2)
C11 C10 C9 118.7(3)
C11 C10 Pd1 87.1(2)
C9 C10 Pd1 93.8(2)
C10 C11 C12 122.4(3)
C10 C11 Pd1 58.01(17)
C12 C11 Pd1 110.3(2)
N1 C12 C11 120.0(3)
N1 C12 C7 121.8(3)
C11 C12 C7 118.1(3)
N1 C12 Pd2 113.3(2)
C11 C12 Pd2 95.98(19)
C7 C12 Pd2 59.99(14)
C18' C15 C17 128.9(4)
C18' C15 C16' 114.9(5)
C17 C15 C16' 64.5(4)
C18' C15 C16 66.6(4)
C17 C15 C16 108.2(3)
C16' C15 C16 51.6(4)
C18' C15 C18 38.5(4)
C17 C15 C18 107.5(3)
C16' C15 C18 141.4(4)
C16 C15 C18 103.4(4)
C18' C15 C17' 114.2(5)
C17 C15 C17' 39.8(3)
C16' C15 C17' 104.2(4)
C16 C15 C17' 142.6(4)
C18 C15 C17' 78.3(4)
C18' C15 P1 116.7(3)
C17 C15 P1 112.9(3)
C16' C15 P1 101.6(3)
C16 C15 P1 108.8(2)
C18 C15 P1 115.4(2)
C17' C15 P1 103.6(3)
C21 C19 C22 113.8(5)
C21 C19 C20' 76.2(5)
C22 C19 C20' 113.2(5)
C21 C19 C22' 116.3(6)
C22 C19 C22' 15.1(3)
C20' C19 C22' 128.1(5)
C21 C19 C21' 28.6(4)
C22 C19 C21' 107.2(5)
C20' C19 C21' 104.2(4)
C22' C19 C21' 102.4(5)
C21 C19 C20 107.6(4)
C22 C19 C20 84.4(5)
C20' C19 C20 36.1(4)
C22' C19 C20 97.5(5)
C21' C19 C20 136.0(4)
C21 C19 P1 117.3(4)
C22 C19 P1 121.5(4)
C20' C19 P1 105.0(3)
C22' C19 P1 110.5(3)
C21' C19 P1 104.1(3)
C20 C19 P1 105.0(3)

loop_
_geom_bond_atom_site_label_1
_geom_bond_atom_site_label_2
_geom_bond_distance
Pd1 C10 2.099(3)
Pd1 Cl1 2.3859(8)
Pd1 Cl2 2.4391(8)
Pd1 C11 2.471(3)
Pd1 Pd2 2.5329(3)
Pd1 C9 2.617(5)
P1 C1 1.825(2)
P1 C15 1.867(3)
P1 C19 1.870(3)
P1 Pd2 2.2663(7)
C1 C6 1.401(4)
C1 C2 1.405(4)
N1 C12 1.384(4)
N1 C14 1.445(5)
N1 C13 1.447(4)
Pd2 C7 2.136(2)
Pd2 Cl2 2.3488(7)
Pd2 C12 2.451(3)
Pd2 C8 2.613(4)
C2 C3 1.406(4)
C2 C7 1.493(4)
C3 C4 1.383(5)
C4 C5 1.386(6)
C5 C6 1.393(4)
C7 C8 1.446(4)
C7 C12 1.466(4)
C8 C9 1.372(5)
C9 C10 1.432(6)
C10 C11 1.417(5)
C11 C12 1.417(4)
C15 C18' 1.391(8)
C15 C17 1.487(5)
C15 C16' 1.556(8)
C15 C16 1.586(6)
C15 C18 1.587(6)
C15 C17' 1.590(7)
C19 C21 1.409(7)
C19 C22 1.438(10)
C19 C20' 1.502(7)
C19 C22' 1.559(10)
C19 C21' 1.651(7)
C19 C20 1.664(7)

loop_
_geom_torsion_atom_site_label_1
_geom_torsion_atom_site_label_2
_geom_torsion_atom_site_label_3
_geom_torsion_atom_site_label_4
_geom_torsion
C15 P1 C1 C6 56.1(3)
C19 P1 C1 C6 -65.6(3)
Pd2 P1 C1 C6 178.5(2)
C15 P1 C1 C2 -131.3(2)
C19 P1 C1 C2 106.9(2)
Pd2 P1 C1 C2 -8.9(2)
C1 P1 Pd2 C7 2.45(11)
C15 P1 Pd2 C7 122.09(12)
C19 P1 Pd2 C7 -108.83(14)
C1 P1 Pd2 Cl2 -179.24(9)
C15 P1 Pd2 Cl2 -59.60(10)
C19 P1 Pd2 Cl2 69.48(12)
C1 P1 Pd2 C12 -30.03(11)
C15 P1 Pd2 C12 89.60(12)
C19 P1 Pd2 C12 -141.31(14)
C1 P1 Pd2 Pd1 173.3(3)
C15 P1 Pd2 Pd1 -67.1(3)
C19 P1 Pd2 Pd1 62.0(3)
C1 P1 Pd2 C8 30.51(11)
C15 P1 Pd2 C8 150.15(12)
C19 P1 Pd2 C8 -80.77(14)
C10 Pd1 Pd2 C7 -3.03(13)
Cl1 Pd1 Pd2 C7 174.5(3)
Cl2 Pd1 Pd2 C7 178.52(8)
C11 Pd1 Pd2 C7 -33.34(11)
C9 Pd1 Pd2 C7 26.67(12)
C10 Pd1 Pd2 P1 -173.8(3)
Cl1 Pd1 Pd2 P1 3.8(4)
Cl2 Pd1 Pd2 P1 7.8(3)
C11 Pd1 Pd2 P1 155.9(3)
C9 Pd1 Pd2 P1 -144.1(3)
C10 Pd1 Pd2 Cl2 178.44(11)
Cl1 Pd1 Pd2 Cl2 -4.0(3)
C11 Pd1 Pd2 Cl2 148.14(8)
C9 Pd1 Pd2 Cl2 -151.86(9)
C10 Pd1 Pd2 C12 29.23(12)
Cl1 Pd1 Pd2 C12 -153.2(3)
Cl2 Pd1 Pd2 C12 -149.21(7)
C11 Pd1 Pd2 C12 -1.07(10)
C9 Pd1 Pd2 C12 58.93(11)
C10 Pd1 Pd2 C8 -30.48(13)
Cl1 Pd1 Pd2 C8 147.1(3)
Cl2 Pd1 Pd2 C8 151.08(7)
C11 Pd1 Pd2 C8 -60.78(11)
C9 Pd1 Pd2 C8 -0.78(11)
C7 Pd2 Cl2 Pd1 -3.9(2)
P1 Pd2 Cl2 Pd1 -179.40(2)
C12 Pd2 Cl2 Pd1 42.21(9)
C8 Pd2 Cl2 Pd1 -38.46(10)
C10 Pd1 Cl2 Pd2 -2.9(2)
Cl1 Pd1 Cl2 Pd2 179.46(4)
C11 Pd1 Cl2 Pd2 -35.70(10)
C9 Pd1 Cl2 Pd2 33.74(10)
C6 C1 C2 C3 5.7(4)
P1 C1 C2 C3 -167.3(2)
C6 C1 C2 C7 -173.2(2)
P1 C1 C2 C7 13.7(3)
C1 C2 C3 C4 -5.6(5)
C7 C2 C3 C4 173.4(3)
C2 C3 C4 C5 1.3(6)
C3 C4 C5 C6 3.0(6)
C4 C5 C6 C1 -2.8(5)
C2 C1 C6 C5 -1.6(4)
P1 C1 C6 C5 170.6(3)
C1 C2 C7 C8 -116.8(3)
C3 C2 C7 C8 64.3(4)
C1 C2 C7 C12 86.1(3)
C3 C2 C7 C12 -92.8(3)
C1 C2 C7 Pd2 -11.4(3)
C3 C2 C7 Pd2 169.7(2)
P1 Pd2 C7 C8 124.50(19)
Cl2 Pd2 C7 C8 -51.4(3)
C12 Pd2 C7 C8 -117.5(3)
Pd1 Pd2 C7 C8 -54.86(19)
P1 Pd2 C7 C12 -118.04(15)
Cl2 Pd2 C7 C12 66.0(3)
Pd1 Pd2 C7 C12 62.60(15)
C8 Pd2 C7 C12 117.5(3)
P1 Pd2 C7 C2 3.62(17)
Cl2 Pd2 C7 C2 -172.29(13)
C12 Pd2 C7 C2 121.7(2)
Pd1 Pd2 C7 C2 -175.73(17)
C8 Pd2 C7 C2 -120.9(3)
C12 C7 C8 C9 -5.4(5)
C2 C7 C8 C9 -163.4(3)
Pd2 C7 C8 C9 78.2(4)
C12 C7 C8 Pd2 -83.6(2)
C2 C7 C8 Pd2 118.4(3)
C7 Pd2 C8 C9 -123.1(3)
P1 Pd2 C8 C9 179.0(2)
Cl2 Pd2 C8 C9 34.7(3)
C12 Pd2 C8 C9 -85.0(2)
Pd1 Pd2 C8 C9 1.5(2)
P1 Pd2 C8 C7 -57.95(19)
Cl2 Pd2 C8 C7 157.73(16)
C12 Pd2 C8 C7 38.07(18)
Pd1 Pd2 C8 C7 124.51(19)
C7 C8 C9 C10 0.6(6)
Pd2 C8 C9 C10 54.8(4)
C7 C8 C9 Pd1 -55.7(4)
Pd2 C8 C9 Pd1 -1.4(2)
C10 Pd1 C9 C8 116.4(3)
Cl1 Pd1 C9 C8 -174.6(2)
Cl2 Pd1 C9 C8 -27.0(3)
C11 Pd1 C9 C8 79.8(2)
Pd2 Pd1 C9 C8 1.5(2)
Cl1 Pd1 C9 C10 69.1(2)
Cl2 Pd1 C9 C10 -143.39(18)
C11 Pd1 C9 C10 -36.6(2)
Pd2 Pd1 C9 C10 -114.8(2)
C8 C9 C10 C11 1.1(6)
Pd1 C9 C10 C11 88.7(3)
C8 C9 C10 Pd1 -87.6(4)
Cl1 Pd1 C10 C11 123.2(2)
Cl2 Pd1 C10 C11 -54.8(3)
Pd2 Pd1 C10 C11 -57.1(2)
C9 Pd1 C10 C11 -118.6(3)
Cl1 Pd1 C10 C9 -118.30(19)
Cl2 Pd1 C10 C9 63.8(3)
C11 Pd1 C10 C9 118.6(3)
Pd2 Pd1 C10 C9 61.41(19)
C9 C10 C11 C12 2.4(5)
Pd1 C10 C11 C12 95.0(3)
C9 C10 C11 Pd1 -92.7(3)
Cl1 Pd1 C11 C10 -65.3(2)
Cl2 Pd1 C11 C10 148.8(2)
Pd2 Pd1 C11 C10 118.2(2)
C9 Pd1 C11 C10 34.7(2)
C10 Pd1 C11 C12 -116.3(3)
Cl1 Pd1 C11 C12 178.44(18)
Cl2 Pd1 C11 C12 32.6(2)
Pd2 Pd1 C11 C12 1.95(18)
C9 Pd1 C11 C12 -81.6(2)
C14 N1 C12 C11 21.0(5)
C13 N1 C12 C11 -127.2(3)
C14 N1 C12 C7 -159.4(4)
C13 N1 C12 C7 52.4(4)
C14 N1 C12 Pd2 -91.3(4)
C13 N1 C12 Pd2 120.5(3)
C10 C11 C12 N1 172.5(3)
Pd1 C11 C12 N1 -123.3(3)
C10 C11 C12 C7 -7.1(4)
Pd1 C11 C12 C7 57.1(3)
C10 C11 C12 Pd2 -66.2(3)
Pd1 C11 C12 Pd2 -1.93(18)
C8 C7 C12 N1 -171.2(3)
C2 C7 C12 N1 -14.2(4)
Pd2 C7 C12 N1 100.3(3)
C8 C7 C12 C11 8.4(4)
C2 C7 C12 C11 165.4(3)
Pd2 C7 C12 C11 -80.1(2)
C8 C7 C12 Pd2 88.5(2)
C2 C7 C12 Pd2 -114.5(2)
C7 Pd2 C12 N1 -114.5(3)
P1 Pd2 C12 N1 -50.2(2)
Cl2 Pd2 C12 N1 92.2(2)
Pd1 Pd2 C12 N1 128.2(2)
C8 Pd2 C12 N1 -149.5(2)
C7 Pd2 C12 C11 119.1(2)
P1 Pd2 C12 C11 -176.61(17)
Cl2 Pd2 C12 C11 -34.2(2)
Pd1 Pd2 C12 C11 1.79(17)
C8 Pd2 C12 C11 84.1(2)
P1 Pd2 C12 C7 64.25(15)
Cl2 Pd2 C12 C7 -153.32(13)
Pd1 Pd2 C12 C7 -117.34(15)
C8 Pd2 C12 C7 -35.03(16)
C1 P1 C15 C18' -42.9(5)
C19 P1 C15 C18' 73.7(5)
Pd2 P1 C15 C18' -158.4(4)
C1 P1 C15 C17 149.9(3)
C19 P1 C15 C17 -93.6(3)
Pd2 P1 C15 C17 34.4(3)
C1 P1 C15 C16' 82.9(3)
C19 P1 C15 C16' -160.6(3)
Pd2 P1 C15 C16' -32.6(3)
C1 P1 C15 C16 29.7(3)
C19 P1 C15 C16 146.3(3)
Pd2 P1 C15 C16 -85.8(3)
C1 P1 C15 C18 -85.9(3)
C19 P1 C15 C18 30.6(3)
Pd2 P1 C15 C18 158.6(3)
C1 P1 C15 C17' -169.3(3)
C19 P1 C15 C17' -52.7(4)
Pd2 P1 C15 C17' 75.2(3)
C1 P1 C19 C21 -155.0(4)
C15 P1 C19 C21 85.1(4)
Pd2 P1 C19 C21 -44.7(4)
C1 P1 C19 C22 56.9(5)
C15 P1 C19 C22 -63.0(5)
Pd2 P1 C19 C22 167.2(5)
C1 P1 C19 C20' -73.0(4)
C15 P1 C19 C20' 167.1(4)
Pd2 P1 C19 C20' 37.3(4)
C1 P1 C19 C22' 68.4(5)
C15 P1 C19 C22' -51.5(5)
Pd2 P1 C19 C22' 178.8(5)
C1 P1 C19 C21' 177.7(3)
C15 P1 C19 C21' 57.8(3)
Pd2 P1 C19 C21' -71.9(3)
C1 P1 C19 C20 -35.7(3)
C15 P1 C19 C20 -155.6(3)
Pd2 P1 C19 C20 74.6(3)
